data_4309846
loop_
_publ_author_name
'Neil Burford'
'T. Stanley Cameron'
'Charles L. B. Macdonald'
'Katherine N. Robertson'
'Robert Schurko'
'Denise Walsh'
'Robert McDonald'
'Roderick E. Wasylishen'

_publ_contact_author_address
;
Department of Chemistry
Dalhousie University
Halifax, Nova Scotia
B3H 4J3
Canada
;
_publ_contact_author_email ' neil.burford@dal.ca '
_publ_contact_author_fax ' (902) 494-1310 '
_publ_contact_author_name ' Neil Burford'
_publ_contact_author_phone ' (902) 494-3190 '
_publ_section_title
;
Dissociation of
2,4-Bis(2,4,6-tri-tert-butylphenyl)-cyclo-1,3-dipnicta-2,4-diazanes (pnict
= P, As, Sb) Imposed by Substituent Steric Strain: A Cyclobutane/Olefin
Analogy
;
_journal_name_full 'Inorganic Chemistry'
_journal_page_first 8058
_journal_page_last 8064
_journal_paper_doi 10.1021/ic050770h
_journal_volume 44
_journal_year 2005
_chemical_formula_moiety 'C21 H38 As Cl2 N Si '
_chemical_formula_sum 'C21 H38 As Cl2 N Si'
_chemical_formula_weight 478.45
_space_group_IT_number 61
_symmetry_cell_setting orthorhombic
_symmetry_Int_Tables_number 61
_symmetry_space_group_name_Hall '-P 2ac 2ab'
_symmetry_space_group_name_H-M 'P b c a'
_atom_sites_solution_hydrogens geom
_atom_sites_solution_primary direct
_atom_sites_solution_secondary difmap
_cell_angle_alpha 90
_cell_angle_beta 90
_cell_angle_gamma 90
_cell_formula_units_Z 8
_cell_length_a 19.771(2)
_cell_length_b 19.607(2)
_cell_length_c 12.940(2)
_cell_measurement_reflns_used 25
_cell_measurement_temperature 296(2)
_cell_measurement_theta_max 39.0
_cell_measurement_theta_min 35.3
_cell_volume 5016.2(11)
_computing_cell_refinement 'MSC/AFC Diffractometer Control'
_computing_data_collection 'MSC/AFC Diffractometer Control'
_computing_data_reduction
;
teXsan for Windows version 1.06 (MSC, 1997-1999)
;
_computing_structure_refinement 'SHELXL-97 (Sheldrick, 1997)'
_computing_structure_solution
;
SIR92 (Altomare, et. al. 1994)
;
_diffrn_ambient_temperature 296(2)
_diffrn_measured_fraction_theta_full 0.987
_diffrn_measured_fraction_theta_max 0.987
_diffrn_measurement_device 'Rigaku AFC5R'
_diffrn_measurement_method \w-2\q
_diffrn_orient_matrix_UB_11 0.00304
_diffrn_orient_matrix_UB_12 -0.05084
_diffrn_orient_matrix_UB_13 -0.00390
_diffrn_orient_matrix_UB_21 0.05019
_diffrn_orient_matrix_UB_22 0.00277
_diffrn_orient_matrix_UB_23 0.00856
_diffrn_orient_matrix_UB_31 -0.00545
_diffrn_orient_matrix_UB_32 -0.00289
_diffrn_orient_matrix_UB_33 0.07671
_diffrn_radiation_detector 'scintillation counter'
_diffrn_radiation_monochromator graphite
_diffrn_radiation_source 'Rigaku rotating anode'
_diffrn_radiation_type 'Cu K\a'
_diffrn_radiation_wavelength 1.5418
_diffrn_reflns_av_R_equivalents 0.0480
_diffrn_reflns_av_sigmaI/netI 0.0886
_diffrn_reflns_limit_h_max 22
_diffrn_reflns_limit_h_min 0
_diffrn_reflns_limit_k_max 22
_diffrn_reflns_limit_k_min 0
_diffrn_reflns_limit_l_max 0
_diffrn_reflns_limit_l_min -15
_diffrn_reflns_number 4545
_diffrn_reflns_reduction_process 'Lp corrections applied'
_diffrn_reflns_theta_full 63.49
_diffrn_reflns_theta_max 63.49
_diffrn_reflns_theta_min 3.17
_diffrn_standards_decay_% 0.26
_diffrn_standards_interval_count 150
_diffrn_standards_number 3
_exptl_absorpt_coefficient_mu 4.279
_exptl_absorpt_correction_T_max 0.4618
_exptl_absorpt_correction_T_min 0.3729
_exptl_absorpt_correction_type psi-scan
_exptl_absorpt_process_details
;
North,Phillips & Mathews (1968)
;
_exptl_crystal_colour colourless
_exptl_crystal_density_diffrn 1.267
_exptl_crystal_density_meas ?
_exptl_crystal_description block
_exptl_crystal_F_000 2016.00
_exptl_crystal_size_max 0.25
_exptl_crystal_size_mid 0.21
_exptl_crystal_size_min 0.18
_refine_diff_density_max 0.274
_refine_diff_density_min -0.405
_refine_diff_density_rms 0.068
_refine_ls_extinction_coef 0.00028(3)
_refine_ls_extinction_expression
;
Fc^*^=kFc[1+0.001xFc^2^\l^3^/sin(2\q)]^-1/4^
;
_refine_ls_extinction_method SHELXL
_refine_ls_goodness_of_fit_ref 1.013
_refine_ls_hydrogen_treatment constr
_refine_ls_matrix_type full
_refine_ls_number_constraints 0
_refine_ls_number_parameters 253
_refine_ls_number_reflns 4058
_refine_ls_number_restraints 60
_refine_ls_restrained_S_all 1.025
_refine_ls_R_factor_all 0.1299
_refine_ls_R_factor_gt 0.0349
_refine_ls_shift/su_max 0.000
_refine_ls_shift/su_mean 0.000
_refine_ls_structure_factor_coef Fsqd
_refine_ls_weighting_details
;
w=1/[\s^2^(Fo^2^)+(0.0372P)^2^+4.0545P] where P=(Fo^2^+2Fc^2^)/3
;
_refine_ls_weighting_scheme calc
_refine_ls_wR_factor_gt 0.0870
_refine_ls_wR_factor_ref 0.1138
_reflns_number_gt 1973
_reflns_number_total 4058
_reflns_threshold_expression I>2.00\s(I)
_cod_data_source_file ic050770hsi20050513_022640_6.cif
_cod_data_source_block Mes*(SiMe3)NAsCl2
_cod_original_cell_volume 5016.3(7)
_cod_original_sg_symbol_Hall '-P 2ac 2ab '
_cod_original_sg_symbol_H-M 'P b c a '
_cod_original_formula_sum 'C21 H38 As Cl2 N Si '
_cod_database_code 4309846

loop_
_symmetry_equiv_pos_as_xyz
'x, y, z'
'x+1/2, -y+1/2, -z'
'-x, y+1/2, -z+1/2'
'-x+1/2, -y, z+1/2'
'-x, -y, -z'
'-x-1/2, y-1/2, z'
'x, -y-1/2, z-1/2'
'x-1/2, y, -z-1/2'

loop_
_atom_site_label
_atom_site_type_symbol
_atom_site_fract_x
_atom_site_fract_y
_atom_site_fract_z
_atom_site_U_iso_or_equiv
_atom_site_adp_type
_atom_site_occupancy
_atom_site_symmetry_multiplicity
_atom_site_calc_flag
_atom_site_refinement_flags
_atom_site_disorder_assembly
_atom_site_disorder_group
As1 As 0.35252(3) 0.09242(3) 0.40233(4) 0.04843(18) Uani 1 1 d . . .
Cl1 Cl 0.24329(7) 0.09359(8) 0.43785(11) 0.0653(4) Uani 1 1 d . . .
Cl2 Cl 0.35844(9) -0.01918(8) 0.43740(12) 0.0768(5) Uani 1 1 d . . .
Si1 Si 0.28681(7) 0.07351(7) 0.17501(11) 0.0433(4) Uani 1 1 d . . .
N1 N 0.35143(18) 0.10128(17) 0.2632(3) 0.0356(8) Uani 1 1 d . . .
C1 C 0.4095(2) 0.1407(2) 0.2212(4) 0.0360(11) Uani 1 1 d D . .
C2 C 0.4036(2) 0.2117(2) 0.2053(4) 0.0379(11) Uani 1 1 d D . .
C3 C 0.4520(2) 0.2431(2) 0.1423(4) 0.0450(13) Uani 1 1 d D . .
H3 H 0.4466 0.2892 0.1279 0.054 Uiso 1 1 calc R . .
C4 C 0.5069(2) 0.2106(2) 0.1005(4) 0.0467(13) Uani 1 1 d D A .
C5 C 0.5146(2) 0.1426(2) 0.1270(4) 0.0465(14) Uani 1 1 d D . .
H5 H 0.5529 0.1198 0.1033 0.056 Uiso 1 1 calc R . .
C6 C 0.4685(2) 0.1062(2) 0.1872(4) 0.0377(11) Uani 1 1 d D . .
C7 C 0.3500(2) 0.2640(2) 0.2464(4) 0.0486(12) Uani 1 1 d DU . .
C8 C 0.5588(2) 0.2488(3) 0.0344(5) 0.0626(15) Uani 1 1 d DU . .
C9 C 0.4910(2) 0.0320(2) 0.2141(4) 0.0451(13) Uani 1 1 d D . .
C10 C 0.3033(3) 0.2402(3) 0.3334(4) 0.0574(15) Uani 1 1 d DU . .
H10A H 0.2782 0.2011 0.3109 0.086 Uiso 1 1 calc R . .
H10B H 0.2726 0.2763 0.3510 0.086 Uiso 1 1 calc R . .
H10C H 0.3299 0.2285 0.3929 0.086 Uiso 1 1 calc R . .
C11 C 0.3868(3) 0.3261(3) 0.2917(5) 0.085(2) Uani 1 1 d DU . .
H11A H 0.4175 0.3442 0.2412 0.128 Uiso 1 1 calc R . .
H11B H 0.4115 0.3126 0.3521 0.128 Uiso 1 1 calc R . .
H11C H 0.3542 0.3604 0.3100 0.128 Uiso 1 1 calc R . .
C12 C 0.3069(3) 0.2890(3) 0.1542(5) 0.0736(19) Uani 1 1 d DU . .
H12A H 0.2832 0.2510 0.1244 0.110 Uiso 1 1 calc R . .
H12B H 0.3359 0.3091 0.1031 0.110 Uiso 1 1 calc R . .
H12C H 0.2749 0.3223 0.1779 0.110 Uiso 1 1 calc R . .
C13A C 0.5317(4) 0.3142(4) -0.0133(8) 0.078(3) Uani 0.783(9) 1 d PDU A 1
H13A H 0.4938 0.3037 -0.0567 0.117 Uiso 0.783(9) 1 calc PR A 1
H13B H 0.5666 0.3353 -0.0539 0.117 Uiso 0.783(9) 1 calc PR A 1
H13C H 0.5178 0.3448 0.0406 0.117 Uiso 0.783(9) 1 calc PR A 1
C14A C 0.6198(4) 0.2660(5) 0.1008(7) 0.086(3) Uani 0.783(9) 1 d PDU A 1
H14A H 0.6423 0.2247 0.1209 0.129 Uiso 0.783(9) 1 calc PR A 1
H14B H 0.6053 0.2901 0.1614 0.129 Uiso 0.783(9) 1 calc PR A 1
H14C H 0.6505 0.2941 0.0621 0.129 Uiso 0.783(9) 1 calc PR A 1
C15A C 0.5839(5) 0.2021(4) -0.0548(7) 0.083(3) Uani 0.783(9) 1 d PDU A 1
H15A H 0.6021 0.1607 -0.0264 0.124 Uiso 0.783(9) 1 calc PR A 1
H15B H 0.6183 0.2252 -0.0935 0.124 Uiso 0.783(9) 1 calc PR A 1
H15C H 0.5466 0.1913 -0.0996 0.124 Uiso 0.783(9) 1 calc PR A 1
C13B C 0.5232(15) 0.2799(11) -0.0605(16) 0.078(3) Uani 0.217(9) 1 d PD A 2
H13D H 0.4838 0.3045 -0.0385 0.117 Uiso 0.217(9) 1 calc PR A 2
H13E H 0.5101 0.2441 -0.1070 0.117 Uiso 0.217(9) 1 calc PR A 2
H13F H 0.5536 0.3105 -0.0952 0.117 Uiso 0.217(9) 1 calc PR A 2
C14B C 0.5915(12) 0.3045(10) 0.103(2) 0.086(3) Uani 0.217(9) 1 d PD A 2
H14D H 0.5593 0.3402 0.1153 0.129 Uiso 0.217(9) 1 calc PR A 2
H14E H 0.6304 0.3229 0.0685 0.129 Uiso 0.217(9) 1 calc PR A 2
H14F H 0.6050 0.2848 0.1677 0.129 Uiso 0.217(9) 1 calc PR A 2
C15B C 0.6183(10) 0.2043(15) -0.0014(19) 0.083(3) Uani 0.217(9) 1 d PD A 2
H15D H 0.6485 0.2311 -0.0429 0.124 Uiso 0.217(9) 1 calc PR A 2
H15E H 0.6014 0.1668 -0.0414 0.124 Uiso 0.217(9) 1 calc PR A 2
H15F H 0.6421 0.1872 0.0579 0.124 Uiso 0.217(9) 1 calc PR A 2
C16 C 0.5526(3) 0.0080(3) 0.1497(5) 0.074(2) Uani 1 1 d D . .
H16A H 0.5598 -0.0398 0.1607 0.111 Uiso 1 1 calc R . .
H16B H 0.5921 0.0329 0.1707 0.111 Uiso 1 1 calc R . .
H16C H 0.5441 0.0162 0.0777 0.111 Uiso 1 1 calc R . .
C17 C 0.4368(3) -0.0228(2) 0.1948(4) 0.0547(15) Uani 1 1 d D . .
H17A H 0.4543 -0.0667 0.2138 0.082 Uiso 1 1 calc R . .
H17B H 0.4247 -0.0230 0.1230 0.082 Uiso 1 1 calc R . .
H17C H 0.3975 -0.0128 0.2357 0.082 Uiso 1 1 calc R . .
C18 C 0.5138(3) 0.0313(3) 0.3278(4) 0.0647(17) Uani 1 1 d D . .
H18A H 0.4793 0.0514 0.3702 0.097 Uiso 1 1 calc R . .
H18B H 0.5550 0.0569 0.3348 0.097 Uiso 1 1 calc R . .
H18C H 0.5214 -0.0149 0.3494 0.097 Uiso 1 1 calc R . .
C19 C 0.2079(3) 0.1254(3) 0.1769(5) 0.0656(16) Uani 1 1 d . . .
H19A H 0.1896 0.1259 0.2456 0.098 Uiso 1 1 calc R . .
H19B H 0.1754 0.1058 0.1304 0.098 Uiso 1 1 calc R . .
H19C H 0.2180 0.1712 0.1557 0.098 Uiso 1 1 calc R . .
C20 C 0.3224(3) 0.0815(3) 0.0436(4) 0.0595(15) Uani 1 1 d . . .
H20A H 0.3352 0.1280 0.0313 0.089 Uiso 1 1 calc R . .
H20B H 0.2891 0.0678 -0.0062 0.089 Uiso 1 1 calc R . .
H20C H 0.3616 0.0528 0.0375 0.089 Uiso 1 1 calc R . .
C21 C 0.2585(3) -0.0144(3) 0.2054(4) 0.0633(17) Uani 1 1 d . . .
H21A H 0.2945 -0.0459 0.1914 0.095 Uiso 1 1 calc R . .
H21B H 0.2200 -0.0257 0.1635 0.095 Uiso 1 1 calc R . .
H21C H 0.2462 -0.0172 0.2771 0.095 Uiso 1 1 calc R . .

loop_
_atom_site_aniso_label
_atom_site_aniso_U_11
_atom_site_aniso_U_22
_atom_site_aniso_U_33
_atom_site_aniso_U_23
_atom_site_aniso_U_13
_atom_site_aniso_U_12
As1 0.0503(3) 0.0510(3) 0.0440(3) 0.0013(3) 0.0002(3) -0.0064(3)
Cl1 0.0587(8) 0.0705(9) 0.0666(9) 0.0075(9) 0.0198(7) -0.0022(8)
Cl2 0.0865(11) 0.0647(9) 0.0791(11) 0.0342(8) 0.0153(10) 0.0072(9)
Si1 0.0405(8) 0.0409(7) 0.0484(8) -0.0017(6) -0.0005(7) -0.0106(6)
N1 0.0338(19) 0.0295(19) 0.043(2) 0.0058(17) 0.0006(19) -0.0097(19)
C1 0.033(3) 0.026(2) 0.049(3) -0.001(2) -0.001(2) -0.005(2)
C2 0.033(3) 0.030(2) 0.051(3) 0.000(2) 0.001(2) -0.003(2)
C3 0.043(3) 0.026(2) 0.067(3) 0.011(2) 0.004(3) 0.000(2)
C4 0.035(3) 0.037(3) 0.068(4) 0.009(3) 0.001(3) 0.001(2)
C5 0.032(3) 0.040(3) 0.068(4) 0.009(3) 0.009(2) 0.008(2)
C6 0.039(3) 0.026(2) 0.048(3) 0.001(2) -0.002(2) 0.001(2)
C7 0.047(3) 0.029(2) 0.069(3) -0.003(2) 0.015(3) 0.005(3)
C8 0.037(3) 0.052(3) 0.098(4) 0.025(3) 0.008(3) -0.004(3)
C9 0.042(3) 0.036(3) 0.058(3) 0.007(2) 0.004(3) 0.007(2)
C10 0.059(3) 0.038(3) 0.075(4) -0.007(3) 0.020(3) 0.009(3)
C11 0.087(5) 0.049(3) 0.120(6) -0.027(4) 0.036(4) -0.012(3)
C12 0.067(4) 0.067(4) 0.087(5) 0.021(4) 0.020(4) 0.032(3)
C13A 0.061(4) 0.063(5) 0.111(6) 0.041(4) 0.019(4) -0.004(4)
C14A 0.045(4) 0.088(6) 0.126(6) 0.036(5) -0.002(5) -0.019(4)
C15A 0.065(5) 0.082(5) 0.101(6) 0.016(5) 0.029(4) -0.006(4)
C13B 0.061(4) 0.063(5) 0.111(6) 0.041(4) 0.019(4) -0.004(4)
C14B 0.045(4) 0.088(6) 0.126(6) 0.036(5) -0.002(5) -0.019(4)
C15B 0.065(5) 0.082(5) 0.101(6) 0.016(5) 0.029(4) -0.006(4)
C16 0.069(4) 0.036(3) 0.116(6) 0.009(3) 0.033(4) 0.025(3)
C17 0.066(4) 0.031(3) 0.068(4) 0.002(3) 0.003(3) 0.003(3)
C18 0.065(4) 0.046(3) 0.082(4) 0.009(3) -0.021(4) 0.007(3)
C19 0.047(3) 0.070(4) 0.080(4) -0.004(4) -0.018(3) -0.002(3)
C20 0.063(3) 0.065(4) 0.050(3) -0.001(3) -0.008(3) -0.015(3)
C21 0.062(4) 0.060(4) 0.067(4) -0.008(3) -0.004(3) -0.023(3)

loop_
_atom_type_symbol
_atom_type_description
_atom_type_scat_dispersion_real
_atom_type_scat_dispersion_imag
_atom_type_scat_source
C C 0.0181 0.0091 'International Tables Vol C Tables 4.2.6.8 and 6.1.1.4'
H H 0.0000 0.0000 'International Tables Vol C Tables 4.2.6.8 and 6.1.1.4'
N N 0.0311 0.0180 'International Tables Vol C Tables 4.2.6.8 and 6.1.1.4'
As As -0.9300 1.0051 'International Tables Vol C Tables 4.2.6.8 and 6.1.1.4'
Cl Cl 0.3639 0.7018 'International Tables Vol C Tables 4.2.6.8 and 6.1.1.4'
Si Si 0.2541 0.3302 'International Tables Vol C Tables 4.2.6.8 and 6.1.1.4'

loop_
_geom_angle_atom_site_label_1
_geom_angle_atom_site_label_2
_geom_angle_atom_site_label_3
_geom_angle
_geom_angle_site_symmetry_1
_geom_angle_site_symmetry_3
_geom_angle_publ_flag
N1 As1 Cl1 101.22(12) . . ?
N1 As1 Cl2 107.24(12) . . ?
Cl1 As1 Cl2 91.10(6) . . ?
N1 Si1 C20 106.7(2) . . ?
N1 Si1 C21 111.2(2) . . ?
C20 Si1 C21 112.9(3) . . ?
N1 Si1 C19 114.9(2) . . ?
C20 Si1 C19 106.6(3) . . ?
C21 Si1 C19 104.6(3) . . ?
C1 N1 Si1 118.3(3) . . ?
C1 N1 As1 113.9(3) . . ?
Si1 N1 As1 127.7(2) . . ?
C2 C1 C6 119.5(4) . . ?
C2 C1 N1 120.1(4) . . ?
C6 C1 N1 120.1(3) . . ?
C3 C2 C1 117.5(4) . . ?
C3 C2 C7 111.8(4) . . ?
C1 C2 C7 130.6(4) . . ?
C4 C3 C2 124.6(4) . . ?
C4 C3 H3 117.7 . . ?
C2 C3 H3 117.7 . . ?
C3 C4 C5 115.9(4) . . ?
C3 C4 C8 121.6(4) . . ?
C5 C4 C8 122.4(4) . . ?
C4 C5 C6 123.9(4) . . ?
C4 C5 H5 118.0 . . ?
C6 C5 H5 118.0 . . ?
C5 C6 C1 117.9(4) . . ?
C5 C6 C9 114.5(4) . . ?
C1 C6 C9 127.5(4) . . ?
C10 C7 C11 104.3(4) . . ?
C10 C7 C12 109.4(4) . . ?
C11 C7 C12 107.7(5) . . ?
C10 C7 C2 117.3(4) . . ?
C11 C7 C2 109.2(4) . . ?
C12 C7 C2 108.5(4) . . ?
C14A C8 C13A 108.8(6) . . ?
C14A C8 C4 108.9(5) . . ?
C13A C8 C4 113.8(5) . . ?
C4 C8 C15B 113.8(13) . . ?
C4 C8 C13B 109.4(12) . . ?
C15B C8 C13B 109.5(15) . . ?
C4 C8 C14B 107.7(13) . . ?
C15B C8 C14B 104.7(13) . . ?
C13B C8 C14B 111.7(13) . . ?
C14A C8 C15A 107.3(6) . . ?
C13A C8 C15A 108.0(6) . . ?
C4 C8 C15A 109.8(5) . . ?
C17 C9 C18 110.6(4) . . ?
C17 C9 C16 104.4(4) . . ?
C18 C9 C16 106.3(4) . . ?
C17 C9 C6 114.6(4) . . ?
C18 C9 C6 107.8(4) . . ?
C16 C9 C6 112.8(4) . . ?
C7 C10 H10A 109.5 . . ?
C7 C10 H10B 109.5 . . ?
H10A C10 H10B 109.5 . . ?
C7 C10 H10C 109.5 . . ?
H10A C10 H10C 109.5 . . ?
H10B C10 H10C 109.5 . . ?
C7 C11 H11A 109.5 . . ?
C7 C11 H11B 109.5 . . ?
H11A C11 H11B 109.5 . . ?
C7 C11 H11C 109.5 . . ?
H11A C11 H11C 109.5 . . ?
H11B C11 H11C 109.5 . . ?
C7 C12 H12A 109.5 . . ?
C7 C12 H12B 109.5 . . ?
H12A C12 H12B 109.5 . . ?
C7 C12 H12C 109.5 . . ?
H12A C12 H12C 109.5 . . ?
H12B C12 H12C 109.5 . . ?
C8 C13A H13A 109.5 . . ?
C8 C13A H13B 109.5 . . ?
H13A C13A H13B 109.5 . . ?
C8 C13A H13C 109.5 . . ?
H13A C13A H13C 109.5 . . ?
H13B C13A H13C 109.5 . . ?
C8 C14A H14A 109.5 . . ?
C8 C14A H14B 109.5 . . ?
C8 C14A H14C 109.5 . . ?
C8 C15A H15A 109.5 . . ?
C8 C15A H15B 109.5 . . ?
H15A C15A H15B 109.5 . . ?
C8 C15A H15C 109.5 . . ?
H15A C15A H15C 109.5 . . ?
H15B C15A H15C 109.5 . . ?
C8 C13B H13D 109.5 . . ?
C8 C13B H13E 109.5 . . ?
H13D C13B H13E 109.5 . . ?
C8 C13B H13F 109.5 . . ?
H13D C13B H13F 109.5 . . ?
H13E C13B H13F 109.5 . . ?
C8 C14B H14D 109.5 . . ?
C8 C14B H14E 109.5 . . ?
H14D C14B H14E 109.5 . . ?
C8 C14B H14F 109.5 . . ?
H14D C14B H14F 109.5 . . ?
H14E C14B H14F 109.5 . . ?
C8 C15B H15D 109.5 . . ?
C8 C15B H15E 109.5 . . ?
H15D C15B H15E 109.5 . . ?
C8 C15B H15F 109.5 . . ?
H15D C15B H15F 109.5 . . ?
H15E C15B H15F 109.5 . . ?
C9 C16 H16A 109.5 . . ?
C9 C16 H16B 109.5 . . ?
H16A C16 H16B 109.5 . . ?
C9 C16 H16C 109.5 . . ?
H16A C16 H16C 109.5 . . ?
H16B C16 H16C 109.5 . . ?
C9 C17 H17A 109.5 . . ?
C9 C17 H17B 109.5 . . ?
H17A C17 H17B 109.5 . . ?
C9 C17 H17C 109.5 . . ?
H17A C17 H17C 109.5 . . ?
H17B C17 H17C 109.5 . . ?
C9 C18 H18A 109.5 . . ?
C9 C18 H18B 109.5 . . ?
H18A C18 H18B 109.5 . . ?
C9 C18 H18C 109.5 . . ?
H18A C18 H18C 109.5 . . ?
H18B C18 H18C 109.5 . . ?
Si1 C19 H19A 109.5 . . ?
Si1 C19 H19B 109.5 . . ?
H19A C19 H19B 109.5 . . ?
Si1 C19 H19C 109.5 . . ?
H19A C19 H19C 109.5 . . ?
H19B C19 H19C 109.5 . . ?
Si1 C20 H20A 109.5 . . ?
Si1 C20 H20B 109.5 . . ?
H20A C20 H20B 109.5 . . ?
Si1 C20 H20C 109.5 . . ?
H20A C20 H20C 109.5 . . ?
H20B C20 H20C 109.5 . . ?
Si1 C21 H21A 109.5 . . ?
Si1 C21 H21B 109.5 . . ?
H21A C21 H21B 109.5 . . ?
Si1 C21 H21C 109.5 . . ?
H21A C21 H21C 109.5 . . ?
H21B C21 H21C 109.5 . . ?

loop_
_geom_bond_atom_site_label_1
_geom_bond_atom_site_label_2
_geom_bond_distance
_geom_bond_site_symmetry_2
_geom_bond_publ_flag
As1 N1 1.808(4) . ?
As1 Cl1 2.2081(15) . ?
As1 Cl2 2.2377(16) . ?
Si1 N1 1.798(4) . ?
Si1 C20 1.847(5) . ?
Si1 C21 1.855(5) . ?
Si1 C19 1.863(5) . ?
N1 C1 1.486(5) . ?
C1 C2 1.412(5) . ?
C1 C6 1.418(5) . ?
C2 C3 1.400(5) . ?
C2 C7 1.567(6) . ?
C3 C4 1.369(5) . ?
C3 H3 0.9300 . ?
C4 C5 1.385(5) . ?
C4 C8 1.532(6) . ?
C5 C6 1.396(5) . ?
C5 H5 0.9300 . ?
C6 C9 1.561(5) . ?
C7 C10 1.528(6) . ?
C7 C11 1.535(6) . ?
C7 C12 1.545(7) . ?
C8 C14A 1.519(8) . ?
C8 C13A 1.519(8) . ?
C8 C15B 1.535(14) . ?
C8 C13B 1.541(14) . ?
C8 C14B 1.547(14) . ?
C8 C15A 1.555(8) . ?
C9 C17 1.537(6) . ?
C9 C18 1.540(7) . ?
C9 C16 1.550(6) . ?
C10 H10A 0.9600 . ?
C10 H10B 0.9600 . ?
C10 H10C 0.9600 . ?
C11 H11A 0.9600 . ?
C11 H11B 0.9600 . ?
C11 H11C 0.9600 . ?
C12 H12A 0.9600 . ?
C12 H12B 0.9600 . ?
C12 H12C 0.9600 . ?
C13A H13A 0.9600 . ?
C13A H13B 0.9600 . ?
C13A H13C 0.9600 . ?
C14A H14A 0.9600 . ?
C14A H14B 0.9600 . ?
C14A H14C 0.9600 . ?
C15A H15A 0.9600 . ?
C15A H15B 0.9600 . ?
C15A H15C 0.9600 . ?
C13B H13D 0.9600 . ?
C13B H13E 0.9600 . ?
C13B H13F 0.9600 . ?
C14B H14D 0.9600 . ?
C14B H14E 0.9600 . ?
C14B H14F 0.9600 . ?
C15B H15D 0.9600 . ?
C15B H15E 0.9600 . ?
C15B H15F 0.9600 . ?
C16 H16A 0.9600 . ?
C16 H16B 0.9600 . ?
C16 H16C 0.9600 . ?
C17 H17A 0.9600 . ?
C17 H17B 0.9600 . ?
C17 H17C 0.9600 . ?
C18 H18A 0.9600 . ?
C18 H18B 0.9600 . ?
C18 H18C 0.9600 . ?
C19 H19A 0.9600 . ?
C19 H19B 0.9600 . ?
C19 H19C 0.9600 . ?
C20 H20A 0.9600 . ?
C20 H20B 0.9600 . ?
C20 H20C 0.9600 . ?
C21 H21A 0.9600 . ?
C21 H21B 0.9600 . ?
C21 H21C 0.9600 . ?

loop_
_geom_torsion_atom_site_label_1
_geom_torsion_atom_site_label_2
_geom_torsion_atom_site_label_3
_geom_torsion_atom_site_label_4
_geom_torsion
_geom_torsion_site_symmetry_1
_geom_torsion_site_symmetry_2
_geom_torsion_site_symmetry_3
_geom_torsion_site_symmetry_4
_geom_torsion_publ_flag
C20 Si1 N1 C1 15.8(4) . . . . ?
C21 Si1 N1 C1 139.3(3) . . . . ?
C19 Si1 N1 C1 -102.2(3) . . . . ?
C20 Si1 N1 As1 -169.0(3) . . . . ?
C21 Si1 N1 As1 -45.4(3) . . . . ?
C19 Si1 N1 As1 73.1(3) . . . . ?
Cl1 As1 N1 C1 146.4(2) . . . . ?
Cl2 As1 N1 C1 -118.9(2) . . . . ?
Cl1 As1 N1 Si1 -29.0(3) . . . . ?
Cl2 As1 N1 Si1 65.7(3) . . . . ?
Si1 N1 C1 C2 83.2(5) . . . . ?
As1 N1 C1 C2 -92.8(4) . . . . ?
Si1 N1 C1 C6 -90.4(4) . . . . ?
As1 N1 C1 C6 93.7(4) . . . . ?
C6 C1 C2 C3 9.5(7) . . . . ?
N1 C1 C2 C3 -164.1(4) . . . . ?
C6 C1 C2 C7 -171.0(5) . . . . ?
N1 C1 C2 C7 15.4(8) . . . . ?
C1 C2 C3 C4 -4.2(8) . . . . ?
C7 C2 C3 C4 176.2(5) . . . . ?
C2 C3 C4 C5 -2.4(8) . . . . ?
C2 C3 C4 C8 -178.5(5) . . . . ?
C3 C4 C5 C6 3.8(8) . . . . ?
C8 C4 C5 C6 179.9(5) . . . . ?
C4 C5 C6 C1 1.4(8) . . . . ?
C4 C5 C6 C9 -175.3(5) . . . . ?
C2 C1 C6 C5 -8.2(7) . . . . ?
N1 C1 C6 C5 165.4(4) . . . . ?
C2 C1 C6 C9 168.0(5) . . . . ?
N1 C1 C6 C9 -18.4(7) . . . . ?
C3 C2 C7 C10 -167.4(5) . . . . ?
C1 C2 C7 C10 13.1(8) . . . . ?
C3 C2 C7 C11 -49.1(6) . . . . ?
C1 C2 C7 C11 131.3(6) . . . . ?
C3 C2 C7 C12 68.0(5) . . . . ?
C1 C2 C7 C12 -111.5(6) . . . . ?
C3 C4 C8 C14A 99.5(7) . . . . ?
C5 C4 C8 C14A -76.4(8) . . . . ?
C3 C4 C8 C13A -22.1(9) . . . . ?
C5 C4 C8 C13A 162.0(7) . . . . ?
C3 C4 C8 C15B 177.4(11) . . . . ?
C5 C4 C8 C15B 1.5(12) . . . . ?
C3 C4 C8 C13B -59.7(12) . . . . ?
C5 C4 C8 C13B 124.4(11) . . . . ?
C3 C4 C8 C14B 61.8(11) . . . . ?
C5 C4 C8 C14B -114.0(11) . . . . ?
C3 C4 C8 C15A -143.3(6) . . . . ?
C5 C4 C8 C15A 40.9(8) . . . . ?
C5 C6 C9 C17 -131.7(5) . . . . ?
C1 C6 C9 C17 52.0(7) . . . . ?
C5 C6 C9 C18 104.7(5) . . . . ?
C1 C6 C9 C18 -71.7(6) . . . . ?
C5 C6 C9 C16 -12.3(6) . . . . ?
C1 C6 C9 C16 171.3(5) . . . . ?
